data_9002375
loop_
_publ_author_name
'Burns, P. C.'

_publ_section_title
;
 A new uranyl phosphate chain in the structure of parsonsite
;
_journal_name_full 'American Mineralogist'
_journal_page_first 801
_journal_page_last 805
_journal_volume 85
_journal_year 2000
_chemical_formula_sum 'O10 P2 Pb2 U'
_chemical_name_mineral Parsonsite
_space_group_IT_number 2
_symmetry_space_group_name_Hall '-P 1'
_symmetry_space_group_name_H-M 'P -1'
_cell_angle_alpha 101.265
_cell_angle_beta 98.174
_cell_angle_gamma 86.378
_cell_length_a 6.842
_cell_length_b 10.383
_cell_length_c 6.670
_cell_formula_units_Z 2
_cell_volume 459.684
_database_code_amcsd 0002459
_exptl_crystal_density_diffrn 6.317
_cod_original_formula_sum 'U Pb2 P2 O10'
_cod_database_code 9002375

loop_
_space_group_symop_operation_xyz
x,y,z
-x,-y,-z

loop_
_atom_site_aniso_label
_atom_site_aniso_U_11
_atom_site_aniso_U_22
_atom_site_aniso_U_33
_atom_site_aniso_U_12
_atom_site_aniso_U_13
_atom_site_aniso_U_23
U 0.03300 0.02140 0.01640 0.00330 0.00930 0.00410
Pb1 0.02980 0.04190 0.02000 0.00250 0.00860 0.00710
Pb2 0.03700 0.03140 0.03160 0.00180 0.00910 0.00160
P1 0.02630 0.01590 0.00780 0.00800 0.00380 0.00450
P2 0.02240 0.01920 0.01750 0.00290 0.00730 0.00270

loop_
_atom_site_label
_atom_site_fract_x
_atom_site_fract_y
_atom_site_fract_z
_atom_site_U_iso_or_equiv
U 0.61640 0.84060 0.11260 ?
Pb1 0.30060 0.54150 0.26940 ?
Pb2 0.04510 0.77390 0.72040 ?
P1 0.53400 0.81870 0.63020 ?
P2 0.81400 0.54920 0.27800 ?
O1 0.98300 0.63600 0.40900 0.02110
O2 0.33500 0.48400 0.59700 0.02420
O3 0.36400 0.78500 0.07900 0.03400
O4 0.66500 0.72700 0.76200 0.02340
O5 0.70300 0.62500 0.11800 0.02810
O6 0.33600 0.75200 0.53600 0.03520
O7 0.50500 0.06000 0.20300 0.02290
O8 0.85500 0.89900 0.14100 0.03750
O9 0.64700 0.85400 0.46700 0.03090
O10 0.91500 0.42200 0.16800 0.02910

loop_
_cod_related_entry_id
_cod_related_entry_database
_cod_related_entry_code
1 AMCSD 0002459
